data_1514416
loop_
_publ_author_name
'Yu, Yuming'
'Shi, Lijun'
'Yang, Dazhi'
'Gan, Liangbing'

_publ_section_title
;
 Molecular containers with a dynamic orifice: open-cage fullerenes capable
 of encapsulating either H2O or H2 under mild conditions
;
_journal_issue 2
_journal_name_full 'Chemical Science'
_journal_page_first 814
_journal_paper_doi 10.1039/c2sc21760k
_journal_volume 4
_journal_year 2013
_chemical_formula_moiety '2(C76 H26 I N O10), C7 H8'
_chemical_formula_sum 'C159 H60 I2 N2 O20'
_chemical_formula_weight 2571.89
_chemical_name_systematic
;
?
;
_space_group_IT_number 2
_symmetry_cell_setting triclinic
_symmetry_space_group_name_Hall '-P 1'
_symmetry_space_group_name_H-M 'P -1'
_atom_sites_solution_hydrogens geom
_atom_sites_solution_primary direct
_atom_sites_solution_secondary difmap
_audit_creation_method SHELXL-97
_cell_angle_alpha 97.570(11)
_cell_angle_beta 102.490(12)
_cell_angle_gamma 113.570(8)
_cell_formula_units_Z 1
_cell_length_a 11.5690(13)
_cell_length_b 12.6230(15)
_cell_length_c 20.413(3)
_cell_measurement_reflns_used 6712
_cell_measurement_temperature 173(2)
_cell_measurement_theta_max 25.35
_cell_measurement_theta_min 1.82
_cell_volume 2587.1(6)
_computing_cell_refinement 'CrystalClear (Rigaku Inc., 2007)'
_computing_data_collection 'CrystalClear (Rigaku Inc., 2007)'
_computing_data_reduction 'CrystalClear (Rigaku Inc., 2007)'
_computing_molecular_graphics 'XP in Siemens SHELXTL (Sheldrick, 1994)'
_computing_publication_material 'SHELX97 (Sheldrick, 1997)'
_computing_structure_refinement 'SHELXL-97 (Sheldrick, 1997)'
_computing_structure_solution 'SHELXS-97 (Sheldrick, 1990)'
_diffrn_ambient_temperature 173(2)
_diffrn_measured_fraction_theta_full 0.997
_diffrn_measured_fraction_theta_max 0.997
_diffrn_measurement_device_type 'Saturn724+ CCD'
_diffrn_measurement_method '\w scans at fixed \c = 45\%'
_diffrn_radiation_monochromator graphite
_diffrn_radiation_source 'sealed tube'
_diffrn_radiation_type MoK\a
_diffrn_radiation_wavelength 0.71073
_diffrn_reflns_av_R_equivalents 0.0853
_diffrn_reflns_av_sigmaI/netI 0.0705
_diffrn_reflns_limit_h_max 13
_diffrn_reflns_limit_h_min -13
_diffrn_reflns_limit_k_max 15
_diffrn_reflns_limit_k_min -15
_diffrn_reflns_limit_l_max 24
_diffrn_reflns_limit_l_min -24
_diffrn_reflns_number 39780
_diffrn_reflns_theta_full 25.36
_diffrn_reflns_theta_max 25.36
_diffrn_reflns_theta_min 2.01
_exptl_absorpt_coefficient_mu 0.696
_exptl_absorpt_correction_T_max 0.9660
_exptl_absorpt_correction_T_min 0.9149
_exptl_absorpt_correction_type multi-scan
_exptl_absorpt_process_details 'CrystalClear (Rigaku Inc., 2007)'
_exptl_crystal_colour red
_exptl_crystal_density_diffrn 1.651
_exptl_crystal_density_method 'not measured'
_exptl_crystal_description rod
_exptl_crystal_F_000 1294
_exptl_crystal_size_max 0.13
_exptl_crystal_size_mid 0.07
_exptl_crystal_size_min 0.05
_refine_diff_density_max 0.626
_refine_diff_density_min -0.693
_refine_diff_density_rms 0.086
_refine_ls_extinction_method none
_refine_ls_goodness_of_fit_ref 1.307
_refine_ls_hydrogen_treatment constr
_refine_ls_matrix_type full
_refine_ls_number_parameters 829
_refine_ls_number_reflns 9444
_refine_ls_number_restraints 0
_refine_ls_restrained_S_all 1.307
_refine_ls_R_factor_all 0.1003
_refine_ls_R_factor_gt 0.0900
_refine_ls_shift/su_max 0.001
_refine_ls_shift/su_mean 0.000
_refine_ls_structure_factor_coef Fsqd
_refine_ls_weighting_details 'calc w=1/[\s^2^(Fo^2^)+(0.0101P)^2^+9.1924P] where P=(Fo^2^+2Fc^2^)/3'
_refine_ls_weighting_scheme calc
_refine_ls_wR_factor_gt 0.1444
_refine_ls_wR_factor_ref 0.1491
_reflns_number_gt 8647
_reflns_number_total 9444
_reflns_threshold_expression >2sigma(I)
_cod_data_source_file c2sc21760k.txt
_cod_data_source_block a
_cod_original_cell_volume 2587.1(5)
_cod_original_sg_symbol_H-M P-1
_cod_database_code 1514416

loop_
_symmetry_equiv_pos_as_xyz
'x, y, z'
'-x, -y, -z'

loop_
_atom_site_label
_atom_site_type_symbol
_atom_site_fract_x
_atom_site_fract_y
_atom_site_fract_z
_atom_site_U_iso_or_equiv
_atom_site_adp_type
_atom_site_occupancy
_atom_site_symmetry_multiplicity
_atom_site_calc_flag
_atom_site_refinement_flags
I1 I 0.66470(4) 0.85000(4) 0.33956(2) 0.03955(14) Uani 1 1 d .
O1 O 0.5677(4) 0.6467(4) 0.1876(2) 0.0425(12) Uani 1 1 d .
O2 O 0.2692(5) 0.5036(4) 0.0814(2) 0.0419(11) Uani 1 1 d .
O3 O 0.3939(5) 0.4047(4) 0.1957(2) 0.0426(12) Uani 1 1 d .
O4 O 0.5137(4) 0.6253(4) 0.4064(2) 0.0386(11) Uani 1 1 d .
O5 O 0.5554(6) 0.4694(5) 0.3752(3) 0.0681(17) Uani 1 1 d .
O6 O 0.4255(4) 0.9186(4) 0.3382(2) 0.0335(10) Uani 1 1 d .
O7 O 0.3888(4) 0.9749(4) 0.3924(2) 0.0416(12) Uani 1 1 d .
O8 O 0.1940(4) 0.8064(3) 0.1013(2) 0.0305(10) Uani 1 1 d .
O9 O 0.2753(4) 0.9291(4) 0.1440(2) 0.0335(10) Uani 1 1 d .
O10 O 0.4294(4) 0.6031(3) 0.2890(2) 0.0291(9) Uani 1 1 d .
N1 N 0.4253(5) 0.7537(4) 0.0931(3) 0.0308(12) Uani 1 1 d .
C1 C 0.4739(6) 0.7149(5) 0.2709(3) 0.0286(14) Uani 1 1 d .
C2 C 0.4996(6) 0.6911(5) 0.2005(3) 0.0301(14) Uani 1 1 d .
C3 C 0.4135(6) 0.7280(5) 0.1502(3) 0.0281(14) Uani 1 1 d .
C4 C 0.3161(6) 0.7370(5) 0.1849(3) 0.0239(13) Uani 1 1 d .
C5 C 0.3641(5) 0.7516(5) 0.2536(3) 0.0258(13) Uani 1 1 d .
C6 C 0.1844(6) 0.7349(5) 0.1501(3) 0.0264(13) Uani 1 1 d .
C7 C 0.1277(6) 0.7707(5) 0.2058(3) 0.0294(14) Uani 1 1 d .
C8 C 0.1868(6) 0.8011(5) 0.2751(3) 0.0262(13) Uani 1 1 d .
C9 C 0.3179(6) 0.8020(5) 0.3079(3) 0.0269(13) Uani 1 1 d .
C10 C 0.2797(6) 1.0067(5) 0.0971(3) 0.0332(15) Uani 1 1 d .
C11 C 0.3490(7) 1.1274(6) 0.1482(4) 0.051(2) Uani 1 1 d .
H11A H 0.4384 1.1415 0.1730 0.076 Uiso 1 1 calc R
H11B H 0.2994 1.1291 0.1813 0.076 Uiso 1 1 calc R
H11C H 0.3540 1.1896 0.1233 0.076 Uiso 1 1 calc R
C12 C 0.3615(7) 0.9959(6) 0.0509(3) 0.0440(18) Uani 1 1 d .
H12A H 0.3149 0.9174 0.0182 0.066 Uiso 1 1 calc R
H12B H 0.4466 1.0052 0.0791 0.066 Uiso 1 1 calc R
H12C H 0.3762 1.0581 0.0252 0.066 Uiso 1 1 calc R
C13 C 0.1415(6) 0.9831(6) 0.0576(4) 0.0428(17) Uani 1 1 d .
H13A H 0.0986 0.9053 0.0244 0.064 Uiso 1 1 calc R
H13B H 0.1462 1.0454 0.0328 0.064 Uiso 1 1 calc R
H13C H 0.0904 0.9834 0.0901 0.064 Uiso 1 1 calc R
C14 C 0.4648(7) 1.1032(6) 0.4033(4) 0.0461(18) Uani 1 1 d .
C15 C 0.4210(9) 1.1497(8) 0.4613(5) 0.084(3) Uani 1 1 d .
H15A H 0.4484 1.1235 0.5025 0.126 Uiso 1 1 calc R
H15B H 0.3247 1.1186 0.4466 0.126 Uiso 1 1 calc R
H15C H 0.4617 1.2370 0.4721 0.126 Uiso 1 1 calc R
C16 C 0.6108(7) 1.1382(7) 0.4284(4) 0.063(2) Uani 1 1 d .
H16A H 0.6388 1.1098 0.3905 0.094 Uiso 1 1 calc R
H16B H 0.6285 1.1023 0.4668 0.094 Uiso 1 1 calc R
H16C H 0.6598 1.2251 0.4442 0.094 Uiso 1 1 calc R
C17 C 0.4292(9) 1.1405(7) 0.3386(5) 0.073(3) Uani 1 1 d .
H17A H 0.4617 1.1095 0.3037 0.109 Uiso 1 1 calc R
H17B H 0.4696 1.2277 0.3483 0.109 Uiso 1 1 calc R
H17C H 0.3330 1.1088 0.3211 0.109 Uiso 1 1 calc R
C18 C 0.3953(6) 0.5826(6) 0.3496(3) 0.0315(14) Uani 1 1 d .
C19 C 0.5891(7) 0.5640(7) 0.4111(4) 0.0435(18) Uani 1 1 d .
C20 C 0.7163(7) 0.6389(8) 0.4657(4) 0.060(2) Uani 1 1 d .
H20A H 0.7712 0.5963 0.4698 0.089 Uiso 1 1 calc R
H20B H 0.6994 0.6560 0.5099 0.089 Uiso 1 1 calc R
H20C H 0.7624 0.7139 0.4533 0.089 Uiso 1 1 calc R
C21 C 0.2901(7) 0.3628(6) 0.2075(3) 0.0378(16) Uani 1 1 d .
C22 C 0.1605(7) 0.4571(5) 0.0872(3) 0.0321(15) Uani 1 1 d .
C23 C 0.5371(6) 0.7555(5) 0.0736(3) 0.0311(14) Uani 1 1 d .
C24 C 0.5190(6) 0.6697(6) 0.0178(3) 0.0351(15) Uani 1 1 d .
H24A H 0.4331 0.6087 -0.0066 0.042 Uiso 1 1 calc R
C25 C 0.6271(7) 0.6733(6) -0.0021(3) 0.0389(16) Uani 1 1 d .
H25A H 0.6148 0.6150 -0.0409 0.047 Uiso 1 1 calc R
C26 C 0.7520(7) 0.7601(6) 0.0334(4) 0.0413(17) Uani 1 1 d .
H26A H 0.8257 0.7612 0.0196 0.050 Uiso 1 1 calc R
C27 C 0.7701(7) 0.8458(7) 0.0892(4) 0.0472(18) Uani 1 1 d .
H27A H 0.8565 0.9055 0.1141 0.057 Uiso 1 1 calc R
C28 C 0.6620(7) 0.8448(6) 0.1089(4) 0.0439(17) Uani 1 1 d .
H28A H 0.6740 0.9052 0.1464 0.053 Uiso 1 1 calc R
C29 C 0.1076(6) 0.7757(5) 0.3222(3) 0.0327(15) Uani 1 1 d .
C30 C 0.1682(6) 0.7341(6) 0.3757(3) 0.0327(15) Uani 1 1 d .
C31 C 0.0910(6) 0.6557(6) 0.4069(3) 0.0369(16) Uani 1 1 d .
C32 C 0.1227(7) 0.5619(6) 0.4237(3) 0.0383(16) Uani 1 1 d .
C33 C 0.2289(6) 0.5538(6) 0.4071(3) 0.0342(15) Uani 1 1 d .
C34 C 0.2211(6) 0.4377(6) 0.3802(3) 0.0374(16) Uani 1 1 d .
C35 C 0.3033(6) 0.4485(6) 0.3357(3) 0.0345(15) Uani 1 1 d .
C36 C 0.2611(7) 0.3594(6) 0.2774(3) 0.0377(16) Uani 1 1 d .
C37 C 0.1528(7) 0.2971(5) 0.1559(3) 0.0373(16) Uani 1 1 d .
C38 C 0.0970(6) 0.3359(5) 0.1032(3) 0.0338(15) Uani 1 1 d .
C39 C 0.0558(6) 0.5021(6) 0.0821(3) 0.0322(15) Uani 1 1 d .
C40 C 0.0637(6) 0.6125(5) 0.1086(3) 0.0280(14) Uani 1 1 d .
C41 C -0.0517(6) 0.6186(6) 0.1201(3) 0.0311(14) Uani 1 1 d .
C42 C -0.0139(6) 0.7128(5) 0.1808(3) 0.0311(14) Uani 1 1 d .
C43 C -0.0924(6) 0.6986(6) 0.2253(3) 0.0371(16) Uani 1 1 d .
C44 C -0.0280(6) 0.7325(6) 0.2987(3) 0.0364(16) Uani 1 1 d .
C45 C -0.1097(7) 0.6446(6) 0.3291(4) 0.0413(17) Uani 1 1 d .
C46 C -0.0513(7) 0.6088(7) 0.3833(3) 0.0429(18) Uani 1 1 d .
C47 C -0.1073(7) 0.4841(7) 0.3851(3) 0.0435(18) Uani 1 1 d .
C48 C 0.0007(7) 0.4549(7) 0.4109(3) 0.0440(18) Uani 1 1 d .
C49 C -0.0076(7) 0.3443(7) 0.3851(4) 0.0447(18) Uani 1 1 d .
C50 C 0.1053(7) 0.3362(6) 0.3701(3) 0.0397(16) Uani 1 1 d .
C51 C 0.0593(7) 0.2426(6) 0.3083(4) 0.0416(17) Uani 1 1 d .
C52 C 0.1347(7) 0.2575(6) 0.2628(3) 0.0401(17) Uani 1 1 d .
C53 C 0.0677(7) 0.2204(6) 0.1890(4) 0.0410(17) Uani 1 1 d .
C54 C -0.0683(8) 0.1749(6) 0.1652(4) 0.0457(18) Uani 1 1 d .
C55 C -0.1262(7) 0.2142(6) 0.1098(3) 0.0427(18) Uani 1 1 d .
C56 C -0.0425(7) 0.2988(5) 0.0835(3) 0.0376(16) Uani 1 1 d .
C57 C -0.0681(6) 0.3972(6) 0.0689(3) 0.0349(15) Uani 1 1 d .
C58 C -0.1795(6) 0.4028(6) 0.0775(3) 0.0379(16) Uani 1 1 d .
C59 C -0.1714(6) 0.5177(6) 0.1046(3) 0.0353(16) Uani 1 1 d .
C60 C -0.2540(6) 0.5021(6) 0.1506(4) 0.0412(17) Uani 1 1 d .
C61 C -0.2133(6) 0.5904(6) 0.2104(4) 0.0413(17) Uani 1 1 d .
C62 C -0.2259(6) 0.5569(7) 0.2746(4) 0.0408(17) Uani 1 1 d .
C63 C -0.2794(6) 0.4382(7) 0.2762(4) 0.0464(19) Uani 1 1 d .
C64 C -0.2199(7) 0.4006(7) 0.3329(4) 0.0477(19) Uani 1 1 d .
C65 C -0.2271(7) 0.2842(7) 0.3055(4) 0.0481(19) Uani 1 1 d .
C66 C -0.1239(7) 0.2581(6) 0.3315(4) 0.0479(19) Uani 1 1 d .
C67 C -0.0834(7) 0.1934(6) 0.2844(4) 0.0451(18) Uani 1 1 d .
C68 C 0.2836(6) 0.7287(5) 0.3616(3) 0.0277(14) Uani 1 1 d .
C69 C -0.1456(7) 0.1604(6) 0.2138(4) 0.0493(19) Uani 1 1 d .
C70 C -0.2521(7) 0.1898(6) 0.1870(4) 0.050(2) Uani 1 1 d .
C71 C -0.2388(7) 0.2231(6) 0.1221(4) 0.0454(18) Uani 1 1 d .
C72 C -0.2674(6) 0.3159(7) 0.1057(3) 0.0446(18) Uani 1 1 d .
C73 C 0.3137(6) 0.6401(5) 0.3765(3) 0.0308(14) Uani 1 1 d .
C74 C -0.3114(6) 0.3776(7) 0.1519(4) 0.0450(18) Uani 1 1 d .
C75 C -0.2932(6) 0.2511(7) 0.2318(4) 0.052(2) Uani 1 1 d .
C76 C -0.3232(6) 0.3467(7) 0.2142(4) 0.048(2) Uani 1 1 d .
C77 C 0.946(2) -0.0258(17) 0.6197(11) 0.089(7) Uani 0.50 1 d P
H77A H 0.8951 0.0170 0.6294 0.134 Uiso 0.50 1 calc PR
H77B H 1.0293 0.0060 0.6571 0.134 Uiso 0.50 1 calc PR
H77C H 0.8953 -0.1108 0.6163 0.134 Uiso 0.50 1 calc PR
C78 C 0.9724(8) -0.0118(8) 0.5598(5) 0.065(3) Uani 1 1 d .
H78A H 0.9541 -0.0191 0.6032 0.078 Uiso 0.50 1 d PR
C79 C 0.9278(8) 0.0518(8) 0.5225(6) 0.068(3) Uani 1 1 d .
H79A H 0.8767 0.0867 0.5384 0.081 Uiso 1 1 calc R
C80 C 0.9554(9) 0.0658(8) 0.4632(5) 0.071(3) Uani 1 1 d .
H80A H 0.9261 0.1121 0.4371 0.085 Uiso 1 1 calc R

loop_
_atom_site_aniso_label
_atom_site_aniso_U_11
_atom_site_aniso_U_22
_atom_site_aniso_U_33
_atom_site_aniso_U_23
_atom_site_aniso_U_13
_atom_site_aniso_U_12
I1 0.0240(2) 0.0437(3) 0.0390(3) 0.0029(2) 0.00209(18) 0.00907(19)
O1 0.043(3) 0.056(3) 0.043(3) 0.016(2) 0.020(2) 0.031(3)
O2 0.043(3) 0.035(3) 0.049(3) 0.008(2) 0.020(2) 0.017(2)
O3 0.051(3) 0.037(3) 0.038(3) 0.003(2) 0.013(2) 0.020(2)
O4 0.033(2) 0.050(3) 0.026(2) 0.005(2) 0.003(2) 0.016(2)
O5 0.065(4) 0.060(4) 0.080(4) 0.003(3) 0.003(3) 0.041(3)
O6 0.033(2) 0.029(2) 0.032(2) -0.0028(19) 0.0110(19) 0.010(2)
O7 0.040(3) 0.032(3) 0.036(3) -0.012(2) 0.019(2) 0.002(2)
O8 0.036(2) 0.028(2) 0.024(2) 0.0042(18) 0.0038(19) 0.014(2)
O9 0.038(3) 0.026(2) 0.026(2) 0.0006(18) 0.0039(19) 0.009(2)
O10 0.032(2) 0.030(2) 0.023(2) 0.0046(18) 0.0069(18) 0.013(2)
N1 0.032(3) 0.028(3) 0.028(3) 0.003(2) 0.009(2) 0.010(2)
C1 0.026(3) 0.033(3) 0.022(3) 0.006(3) 0.005(3) 0.011(3)
C2 0.027(3) 0.032(3) 0.028(3) 0.001(3) 0.009(3) 0.010(3)
C3 0.024(3) 0.022(3) 0.032(4) 0.000(3) 0.004(3) 0.008(3)
C4 0.029(3) 0.020(3) 0.025(3) 0.005(2) 0.010(3) 0.011(3)
C5 0.022(3) 0.020(3) 0.032(3) 0.007(3) 0.009(3) 0.004(3)
C6 0.027(3) 0.031(3) 0.024(3) 0.010(3) 0.008(3) 0.015(3)
C7 0.026(3) 0.030(3) 0.036(4) 0.011(3) 0.013(3) 0.015(3)
C8 0.028(3) 0.021(3) 0.029(3) 0.002(3) 0.007(3) 0.011(3)
C9 0.027(3) 0.025(3) 0.022(3) 0.000(2) 0.004(3) 0.009(3)
C10 0.034(4) 0.029(3) 0.037(4) 0.015(3) 0.010(3) 0.013(3)
C11 0.054(5) 0.031(4) 0.063(5) 0.016(4) 0.014(4) 0.015(4)
C12 0.037(4) 0.050(4) 0.038(4) 0.012(3) 0.011(3) 0.012(3)
C13 0.042(4) 0.044(4) 0.050(4) 0.025(4) 0.012(3) 0.023(4)
C14 0.049(4) 0.032(4) 0.044(4) -0.007(3) 0.018(4) 0.007(3)
C15 0.081(7) 0.056(6) 0.089(7) -0.032(5) 0.042(6) 0.012(5)
C16 0.051(5) 0.050(5) 0.053(5) -0.012(4) 0.012(4) 0.000(4)
C17 0.082(7) 0.042(5) 0.091(7) 0.010(5) 0.020(6) 0.030(5)
C18 0.034(4) 0.036(4) 0.021(3) 0.003(3) 0.004(3) 0.016(3)
C19 0.043(4) 0.060(5) 0.038(4) 0.016(4) 0.012(3) 0.032(4)
C20 0.045(5) 0.095(7) 0.043(5) 0.020(4) 0.003(4) 0.039(5)
C21 0.051(5) 0.027(4) 0.034(4) 0.009(3) 0.009(3) 0.017(3)
C22 0.046(4) 0.027(3) 0.017(3) -0.004(3) 0.009(3) 0.013(3)
C23 0.035(4) 0.033(4) 0.031(3) 0.011(3) 0.013(3) 0.018(3)
C24 0.030(3) 0.040(4) 0.033(4) 0.008(3) 0.009(3) 0.013(3)
C25 0.049(4) 0.042(4) 0.032(4) 0.009(3) 0.018(3) 0.024(4)
C26 0.041(4) 0.058(5) 0.051(5) 0.030(4) 0.033(4) 0.032(4)
C27 0.029(4) 0.050(5) 0.058(5) 0.015(4) 0.016(3) 0.009(3)
C28 0.042(4) 0.037(4) 0.053(5) 0.009(3) 0.018(4) 0.016(3)
C29 0.032(3) 0.033(4) 0.030(3) -0.004(3) 0.011(3) 0.014(3)
C30 0.033(4) 0.036(4) 0.022(3) -0.002(3) 0.006(3) 0.013(3)
C31 0.033(4) 0.047(4) 0.022(3) -0.003(3) 0.010(3) 0.012(3)
C32 0.041(4) 0.048(4) 0.019(3) 0.002(3) 0.009(3) 0.015(3)
C33 0.035(4) 0.043(4) 0.016(3) 0.005(3) 0.000(3) 0.014(3)
C34 0.036(4) 0.048(4) 0.022(3) 0.015(3) 0.006(3) 0.012(3)
C35 0.035(4) 0.034(4) 0.030(3) 0.009(3) 0.000(3) 0.014(3)
C36 0.047(4) 0.036(4) 0.037(4) 0.015(3) 0.011(3) 0.024(3)
C37 0.050(4) 0.021(3) 0.038(4) 0.000(3) 0.016(3) 0.014(3)
C38 0.044(4) 0.023(3) 0.023(3) -0.006(3) 0.006(3) 0.008(3)
C39 0.032(4) 0.035(4) 0.021(3) 0.008(3) 0.007(3) 0.007(3)
C40 0.028(3) 0.031(3) 0.023(3) 0.008(3) 0.006(3) 0.012(3)
C41 0.032(3) 0.041(4) 0.023(3) 0.010(3) 0.005(3) 0.020(3)
C42 0.033(3) 0.035(4) 0.033(4) 0.012(3) 0.008(3) 0.022(3)
C43 0.029(3) 0.046(4) 0.041(4) 0.010(3) 0.013(3) 0.020(3)
C44 0.038(4) 0.041(4) 0.037(4) 0.003(3) 0.012(3) 0.026(3)
C45 0.036(4) 0.053(5) 0.038(4) 0.008(3) 0.021(3) 0.018(4)
C46 0.041(4) 0.055(5) 0.030(4) 0.002(3) 0.018(3) 0.017(4)
C47 0.037(4) 0.058(5) 0.035(4) 0.016(3) 0.022(3) 0.013(4)
C48 0.041(4) 0.064(5) 0.022(3) 0.013(3) 0.017(3) 0.014(4)
C49 0.051(5) 0.048(5) 0.032(4) 0.021(3) 0.017(3) 0.014(4)
C50 0.050(4) 0.043(4) 0.031(4) 0.020(3) 0.013(3) 0.021(4)
C51 0.050(4) 0.029(4) 0.041(4) 0.014(3) 0.011(3) 0.014(3)
C52 0.051(4) 0.026(4) 0.036(4) 0.004(3) 0.007(3) 0.014(3)
C53 0.046(4) 0.027(4) 0.041(4) 0.005(3) 0.008(3) 0.011(3)
C54 0.060(5) 0.021(3) 0.039(4) 0.002(3) 0.011(4) 0.005(3)
C55 0.046(4) 0.024(4) 0.033(4) -0.006(3) 0.003(3) -0.001(3)
C56 0.041(4) 0.022(3) 0.030(4) -0.007(3) 0.002(3) 0.004(3)
C57 0.036(4) 0.037(4) 0.020(3) 0.000(3) 0.005(3) 0.009(3)
C58 0.033(4) 0.037(4) 0.023(3) 0.000(3) -0.008(3) 0.005(3)
C59 0.027(3) 0.052(4) 0.019(3) 0.006(3) -0.003(3) 0.015(3)
C60 0.020(3) 0.055(5) 0.039(4) 0.007(3) 0.000(3) 0.013(3)
C61 0.028(4) 0.056(5) 0.042(4) 0.009(4) 0.006(3) 0.023(3)
C62 0.022(3) 0.058(5) 0.040(4) 0.008(3) 0.014(3) 0.015(3)
C63 0.026(4) 0.061(5) 0.043(4) 0.008(4) 0.011(3) 0.011(4)
C64 0.033(4) 0.059(5) 0.039(4) 0.006(4) 0.020(3) 0.005(4)
C65 0.037(4) 0.049(5) 0.040(4) 0.009(4) 0.016(3) -0.001(4)
C66 0.039(4) 0.040(4) 0.050(5) 0.022(4) 0.015(4) 0.000(3)
C67 0.051(5) 0.030(4) 0.045(4) 0.017(3) 0.018(4) 0.004(3)
C68 0.022(3) 0.032(3) 0.017(3) -0.006(3) 0.001(2) 0.007(3)
C69 0.046(4) 0.027(4) 0.053(5) 0.007(3) 0.009(4) -0.001(3)
C70 0.040(4) 0.036(4) 0.048(5) 0.005(3) 0.007(4) -0.004(3)
C71 0.041(4) 0.029(4) 0.035(4) -0.005(3) -0.001(3) -0.003(3)
C72 0.026(4) 0.048(4) 0.031(4) -0.005(3) -0.005(3) -0.001(3)
C73 0.027(3) 0.030(3) 0.023(3) -0.001(3) 0.000(3) 0.006(3)
C74 0.017(3) 0.053(5) 0.042(4) 0.011(4) -0.001(3) -0.001(3)
C75 0.021(4) 0.044(5) 0.060(5) 0.011(4) 0.005(3) -0.011(3)
C76 0.018(3) 0.055(5) 0.049(5) 0.011(4) 0.011(3) -0.006(3)
C77 0.091(16) 0.059(12) 0.106(18) 0.032(12) 0.005(13) 0.030(11)
C78 0.043(5) 0.063(6) 0.055(6) -0.004(5) 0.014(4) -0.005(4)
C79 0.050(5) 0.053(6) 0.090(8) -0.003(5) 0.012(5) 0.023(4)
C80 0.053(6) 0.051(5) 0.077(7) -0.001(5) -0.002(5) 0.008(4)

loop_
_atom_type_symbol
_atom_type_description
_atom_type_scat_dispersion_real
_atom_type_scat_dispersion_imag
_atom_type_scat_source
C C 0.0033 0.0016 'International Tables Vol C Tables 4.2.6.8 and 6.1.1.4'
H H 0.0000 0.0000 'International Tables Vol C Tables 4.2.6.8 and 6.1.1.4'
I I -0.4742 1.8119 'International Tables Vol C Tables 4.2.6.8 and 6.1.1.4'
N N 0.0061 0.0033 'International Tables Vol C Tables 4.2.6.8 and 6.1.1.4'
O O 0.0106 0.0060 'International Tables Vol C Tables 4.2.6.8 and 6.1.1.4'

loop_
_geom_angle_atom_site_label_1
_geom_angle_atom_site_label_2
_geom_angle_atom_site_label_3
_geom_angle
_geom_angle_site_symmetry_1
_geom_angle_site_symmetry_3
C19 O4 C18 120.0(5) . .
C9 O6 O7 106.1(4) . .
C14 O7 O6 106.4(4) . .
C6 O8 O9 104.0(4) . .
C10 O9 O8 106.2(4) . .
C18 O10 C1 125.5(4) . .
C3 N1 C23 117.5(5) . .
O10 C1 C5 111.2(5) . .
O10 C1 C2 105.6(5) . .
C5 C1 C2 102.9(5) . .
O10 C1 I1 114.1(4) . .
C5 C1 I1 117.2(4) . .
C2 C1 I1 104.3(4) . .
O1 C2 C3 127.0(6) . .
O1 C2 C1 126.5(6) . .
C3 C2 C1 106.5(5) . .
N1 C3 C4 126.3(6) . .
N1 C3 C2 128.7(6) . .
C4 C3 C2 104.8(5) . .
C5 C4 C3 109.3(5) . .
C5 C4 C6 124.3(5) . .
C3 C4 C6 126.4(5) . .
C4 C5 C9 124.7(5) . .
C4 C5 C1 112.3(5) . .
C9 C5 C1 123.0(5) . .
O8 C6 C4 112.6(5) . .
O8 C6 C7 112.2(5) . .
C4 C6 C7 109.3(5) . .
O8 C6 C40 103.3(4) . .
C4 C6 C40 119.3(5) . .
C7 C6 C40 99.4(4) . .
C8 C7 C42 118.7(6) . .
C8 C7 C6 125.1(5) . .
C42 C7 C6 109.6(5) . .
C7 C8 C29 120.1(5) . .
C7 C8 C9 124.2(5) . .
C29 C8 C9 108.8(5) . .
O6 C9 C5 102.3(4) . .
O6 C9 C8 114.7(5) . .
C5 C9 C8 110.3(5) . .
O6 C9 C68 113.0(4) . .
C5 C9 C68 115.7(5) . .
C8 C9 C68 101.4(5) . .
O9 C10 C12 110.4(5) . .
O9 C10 C13 110.6(5) . .
C12 C10 C13 113.3(6) . .
O9 C10 C11 100.5(5) . .
C12 C10 C11 110.8(6) . .
C13 C10 C11 110.5(6) . .
C10 C11 H11A 109.5 . .
C10 C11 H11B 109.5 . .
H11A C11 H11B 109.5 . .
C10 C11 H11C 109.5 . .
H11A C11 H11C 109.5 . .
H11B C11 H11C 109.5 . .
C10 C12 H12A 109.5 . .
C10 C12 H12B 109.5 . .
H12A C12 H12B 109.5 . .
C10 C12 H12C 109.5 . .
H12A C12 H12C 109.5 . .
H12B C12 H12C 109.5 . .
C10 C13 H13A 109.5 . .
C10 C13 H13B 109.5 . .
H13A C13 H13B 109.5 . .
C10 C13 H13C 109.5 . .
H13A C13 H13C 109.5 . .
H13B C13 H13C 109.5 . .
O7 C14 C17 110.1(6) . .
O7 C14 C16 110.3(6) . .
C17 C14 C16 111.8(7) . .
O7 C14 C15 101.0(6) . .
C17 C14 C15 113.3(7) . .
C16 C14 C15 109.9(6) . .
C14 C15 H15A 109.5 . .
C14 C15 H15B 109.5 . .
H15A C15 H15B 109.5 . .
C14 C15 H15C 109.5 . .
H15A C15 H15C 109.5 . .
H15B C15 H15C 109.5 . .
C14 C16 H16A 109.5 . .
C14 C16 H16B 109.5 . .
H16A C16 H16B 109.5 . .
C14 C16 H16C 109.5 . .
H16A C16 H16C 109.5 . .
H16B C16 H16C 109.5 . .
C14 C17 H17A 109.5 . .
C14 C17 H17B 109.5 . .
H17A C17 H17B 109.5 . .
C14 C17 H17C 109.5 . .
H17A C17 H17C 109.5 . .
H17B C17 H17C 109.5 . .
O10 C18 O4 109.2(5) . .
O10 C18 C35 107.6(5) . .
O4 C18 C35 114.3(5) . .
O10 C18 C73 119.9(5) . .
O4 C18 C73 104.0(5) . .
C35 C18 C73 101.9(5) . .
O5 C19 O4 123.6(7) . .
O5 C19 C20 127.9(7) . .
O4 C19 C20 108.5(7) . .
C19 C20 H20A 109.5 . .
C19 C20 H20B 109.5 . .
H20A C20 H20B 109.5 . .
C19 C20 H20C 109.5 . .
H20A C20 H20C 109.5 . .
H20B C20 H20C 109.5 . .
O3 C21 C37 127.9(6) . .
O3 C21 C36 129.4(6) . .
C37 C21 C36 102.6(6) . .
O2 C22 C39 129.8(6) . .
O2 C22 C38 126.1(6) . .
C39 C22 C38 104.1(5) . .
C24 C23 C28 120.3(6) . .
C24 C23 N1 119.5(6) . .
C28 C23 N1 120.2(6) . .
C23 C24 C25 119.4(6) . .
C23 C24 H24A 120.3 . .
C25 C24 H24A 120.3 . .
C26 C25 C24 120.8(6) . .
C26 C25 H25A 119.6 . .
C24 C25 H25A 119.6 . .
C25 C26 C27 119.8(6) . .
C25 C26 H26A 120.1 . .
C27 C26 H26A 120.1 . .
C26 C27 C28 120.0(7) . .
C26 C27 H27A 120.0 . .
C28 C27 H27A 120.0 . .
C23 C28 C27 119.6(7) . .
C23 C28 H28A 120.2 . .
C27 C28 H28A 120.2 . .
C44 C29 C30 121.0(6) . .
C44 C29 C8 121.0(6) . .
C30 C29 C8 108.3(5) . .
C31 C30 C29 119.6(6) . .
C31 C30 C68 122.7(6) . .
C29 C30 C68 108.8(5) . .
C30 C31 C32 118.7(6) . .
C30 C31 C46 120.5(6) . .
C32 C31 C46 108.2(6) . .
C33 C32 C31 118.3(6) . .
C33 C32 C48 119.9(6) . .
C31 C32 C48 108.7(6) . .
C32 C33 C34 120.1(6) . .
C32 C33 C73 122.7(6) . .
C34 C33 C73 108.3(5) . .
C50 C34 C35 122.7(6) . .
C50 C34 C33 119.3(6) . .
C35 C34 C33 109.8(6) . .
C36 C35 C34 119.1(6) . .
C36 C35 C18 129.4(6) . .
C34 C35 C18 106.6(5) . .
C35 C36 C52 118.7(6) . .
C35 C36 C21 130.8(6) . .
C52 C36 C21 105.5(6) . .
C38 C37 C53 118.2(6) . .
C38 C37 C21 127.7(6) . .
C53 C37 C21 107.6(6) . .
C37 C38 C56 119.4(6) . .
C37 C38 C22 126.1(6) . .
C56 C38 C22 106.9(6) . .
C40 C39 C57 118.5(6) . .
C40 C39 C22 131.7(6) . .
C57 C39 C22 105.7(5) . .
C39 C40 C41 118.8(6) . .
C39 C40 C6 132.0(5) . .
C41 C40 C6 106.6(5) . .
C59 C41 C40 122.1(6) . .
C59 C41 C42 118.9(6) . .
C40 C41 C42 109.9(5) . .
C43 C42 C7 122.2(6) . .
C43 C42 C41 120.3(6) . .
C7 C42 C41 107.5(5) . .
C42 C43 C44 118.1(6) . .
C42 C43 C61 120.1(6) . .
C44 C43 C61 108.0(6) . .
C29 C44 C43 119.1(6) . .
C29 C44 C45 119.1(6) . .
C43 C44 C45 107.6(6) . .
C46 C45 C44 120.1(6) . .
C46 C45 C62 119.7(7) . .
C44 C45 C62 108.7(6) . .
C45 C46 C31 119.5(6) . .
C45 C46 C47 119.8(6) . .
C31 C46 C47 107.7(6) . .
C64 C47 C46 120.1(7) . .
C64 C47 C48 119.7(7) . .
C46 C47 C48 108.1(6) . .
C49 C48 C32 120.2(7) . .
C49 C48 C47 120.7(7) . .
C32 C48 C47 107.3(7) . .
C48 C49 C66 119.4(7) . .
C48 C49 C50 119.5(7) . .
C66 C49 C50 107.9(7) . .
C34 C50 C49 120.9(7) . .
C34 C50 C51 118.3(6) . .
C49 C50 C51 108.6(6) . .
C52 C51 C50 118.5(6) . .
C52 C51 C67 122.0(6) . .
C50 C51 C67 107.6(6) . .
C51 C52 C36 122.3(6) . .
C51 C52 C53 118.6(7) . .
C36 C52 C53 109.8(6) . .
C54 C53 C37 122.2(7) . .
C54 C53 C52 120.2(7) . .
C37 C53 C52 108.0(6) . .
C53 C54 C55 119.2(6) . .
C53 C54 C69 120.3(7) . .
C55 C54 C69 108.2(7) . .
C56 C55 C71 120.4(7) . .
C56 C55 C54 118.1(7) . .
C71 C55 C54 108.6(6) . .
C55 C56 C38 122.1(7) . .
C55 C56 C57 120.2(7) . .
C38 C56 C57 109.3(5) . .
C58 C57 C56 119.5(6) . .
C58 C57 C39 123.0(6) . .
C56 C57 C39 109.6(6) . .
C57 C58 C59 118.4(6) . .
C57 C58 C72 120.9(7) . .
C59 C58 C72 108.3(6) . .
C41 C59 C58 119.2(6) . .
C41 C59 C60 121.1(6) . .
C58 C59 C60 107.7(6) . .
C61 C60 C74 120.5(7) . .
C61 C60 C59 119.3(6) . .
C74 C60 C59 107.9(6) . .
C60 C61 C62 119.3(7) . .
C60 C61 C43 120.1(6) . .
C62 C61 C43 108.8(6) . .
C63 C62 C61 120.5(7) . .
C63 C62 C45 120.6(7) . .
C61 C62 C45 106.9(6) . .
C62 C63 C76 120.3(7) . .
C62 C63 C64 119.9(7) . .
C76 C63 C64 107.6(7) . .
C47 C64 C63 119.9(7) . .
C47 C64 C65 119.1(7) . .
C63 C64 C65 108.6(6) . .
C66 C65 C75 121.2(7) . .
C66 C65 C64 120.0(7) . .
C75 C65 C64 106.8(7) . .
C65 C66 C49 121.0(7) . .
C65 C66 C67 119.3(7) . .
C49 C66 C67 108.1(7) . .
C69 C67 C51 118.6(7) . .
C69 C67 C66 120.5(7) . .
C51 C67 C66 107.8(6) . .
C73 C68 C30 119.1(6) . .
C73 C68 C9 129.6(5) . .
C30 C68 C9 107.3(5) . .
C67 C69 C70 119.7(7) . .
C67 C69 C54 120.2(7) . .
C70 C69 C54 107.5(7) . .
C75 C70 C69 120.4(7) . .
C75 C70 C71 119.6(7) . .
C69 C70 C71 107.5(7) . .
C72 C71 C55 120.0(7) . .
C72 C71 C70 119.5(7) . .
C55 C71 C70 108.2(7) . .
C71 C72 C74 120.5(7) . .
C71 C72 C58 118.9(7) . .
C74 C72 C58 108.1(6) . .
C68 C73 C33 118.3(6) . .
C68 C73 C18 133.1(6) . .
C33 C73 C18 105.8(5) . .
C76 C74 C72 120.2(7) . .
C76 C74 C60 119.5(7) . .
C72 C74 C60 107.9(6) . .
C70 C75 C76 120.5(7) . .
C70 C75 C65 118.8(7) . .
C76 C75 C65 108.3(7) . .
C74 C76 C63 119.9(7) . .
C74 C76 C75 119.7(7) . .
C63 C76 C75 108.7(7) . .
C78 C77 H77A 109.5 . .
C78 C77 H77B 109.5 . .
H77A C77 H77B 109.5 . .
C78 C77 H77C 109.5 . .
H77A C77 H77C 109.5 . .
H77B C77 H77C 109.5 . .
C78 C77 H78A 5.0 . .
H77A C77 H78A 105.5 . .
H77B C77 H78A 108.6 . .
H77C C77 H78A 114.1 . .
C77 C78 C79 120.6(14) . .
C77 C78 C80 118.4(14) . 2_756
C79 C78 C80 121.0(9) . 2_756
C77 C78 H78A 2.0 . .
C79 C78 H78A 119.1 . .
C80 C78 H78A 119.9 2_756 .
C80 C79 C78 119.9(9) . .
C80 C79 H79A 120.0 . .
C78 C79 H79A 120.0 . .
C79 C80 C78 119.0(10) . 2_756
C79 C80 H80A 120.5 . .
C78 C80 H80A 120.5 2_756 .

loop_
_geom_bond_atom_site_label_1
_geom_bond_atom_site_label_2
_geom_bond_distance
_geom_bond_site_symmetry_2
I1 C1 2.183(6) .
O1 C2 1.187(7) .
O2 C22 1.197(7) .
O3 C21 1.198(8) .
O4 C19 1.375(8) .
O4 C18 1.438(7) .
O5 C19 1.178(8) .
O6 C9 1.435(7) .
O6 O7 1.465(5) .
O7 C14 1.458(8) .
O8 C6 1.424(7) .
O8 O9 1.473(5) .
O9 C10 1.452(7) .
O10 C18 1.403(7) .
O10 C1 1.425(7) .
N1 C3 1.271(7) .
N1 C23 1.426(7) .
C1 C5 1.507(8) .
C1 C2 1.543(8) .
C2 C3 1.523(8) .
C3 C4 1.486(8) .
C4 C5 1.352(8) .
C4 C6 1.523(8) .
C5 C9 1.504(8) .
C6 C7 1.534(8) .
C6 C40 1.573(8) .
C7 C8 1.358(8) .
C7 C42 1.435(8) .
C8 C29 1.448(8) .
C8 C9 1.514(8) .
C9 C68 1.541(8) .
C10 C12 1.502(9) .
C10 C13 1.514(8) .
C10 C11 1.514(9) .
C11 H11A 0.9800 .
C11 H11B 0.9800 .
C11 H11C 0.9800 .
C12 H12A 0.9800 .
C12 H12B 0.9800 .
C12 H12C 0.9800 .
C13 H13A 0.9800 .
C13 H13B 0.9800 .
C13 H13C 0.9800 .
C14 C17 1.491(11) .
C14 C16 1.510(10) .
C14 C15 1.521(10) .
C15 H15A 0.9800 .
C15 H15B 0.9800 .
C15 H15C 0.9800 .
C16 H16A 0.9800 .
C16 H16B 0.9800 .
C16 H16C 0.9800 .
C17 H17A 0.9800 .
C17 H17B 0.9800 .
C17 H17C 0.9800 .
C18 C35 1.543(9) .
C18 C73 1.544(8) .
C19 C20 1.484(10) .
C20 H20A 0.9800 .
C20 H20B 0.9800 .
C20 H20C 0.9800 .
C21 C37 1.521(9) .
C21 C36 1.535(9) .
C22 C39 1.520(9) .
C22 C38 1.525(9) .
C23 C24 1.380(8) .
C23 C28 1.383(9) .
C24 C25 1.382(9) .
C24 H24A 0.9500 .
C25 C26 1.374(9) .
C25 H25A 0.9500 .
C26 C27 1.378(10) .
C26 H26A 0.9500 .
C27 C28 1.390(9) .
C27 H27A 0.9500 .
C28 H28A 0.9500 .
C29 C44 1.382(8) .
C29 C30 1.440(9) .
C30 C31 1.373(9) .
C30 C68 1.451(8) .
C31 C32 1.434(9) .
C31 C46 1.448(9) .
C32 C33 1.381(9) .
C32 C48 1.452(9) .
C33 C34 1.455(9) .
C33 C73 1.459(9) .
C34 C50 1.385(9) .
C34 C35 1.432(9) .
C35 C36 1.370(9) .
C36 C52 1.445(9) .
C37 C38 1.381(9) .
C37 C53 1.436(9) .
C38 C56 1.432(9) .
C39 C40 1.386(9) .
C39 C57 1.450(8) .
C40 C41 1.435(8) .
C41 C59 1.391(9) .
C41 C42 1.449(8) .
C42 C43 1.397(8) .
C43 C44 1.442(9) .
C43 C61 1.447(9) .
C44 C45 1.451(9) .
C45 C46 1.391(10) .
C45 C62 1.452(9) .
C46 C47 1.452(10) .
C47 C64 1.396(9) .
C47 C48 1.452(10) .
C48 C49 1.384(10) .
C49 C66 1.439(10) .
C49 C50 1.443(10) .
C50 C51 1.443(9) .
C51 C52 1.387(9) .
C51 C67 1.449(10) .
C52 C53 1.452(9) .
C53 C54 1.384(10) .
C54 C55 1.435(10) .
C54 C69 1.454(10) .
C55 C56 1.385(9) .
C55 C71 1.422(10) .
C56 C57 1.439(9) .
C57 C58 1.366(9) .
C58 C59 1.440(9) .
C58 C72 1.448(9) .
C59 C60 1.457(9) .
C60 C61 1.388(9) .
C60 C74 1.448(10) .
C61 C62 1.447(9) .
C62 C63 1.381(10) .
C63 C76 1.438(10) .
C63 C64 1.449(10) .
C64 C65 1.464(11) .
C65 C66 1.379(10) .
C65 C75 1.451(10) .
C66 C67 1.452(10) .
C67 C69 1.386(10) .
C68 C73 1.350(8) .
C69 C70 1.444(11) .
C70 C75 1.399(11) .
C70 C71 1.462(10) .
C71 C72 1.401(10) .
C72 C74 1.444(10) .
C74 C76 1.396(10) .
C75 C76 1.449(11) .
C77 C78 1.34(2) .
C77 H77A 0.9800 .
C77 H77B 0.9800 .
C77 H77C 0.9800 .
C77 H78A 0.3787 .
C78 C79 1.347(13) .
C78 C80 1.387(12) 2_756
C78 H78A 0.9600 .
C79 C80 1.334(12) .
C79 H79A 0.9500 .
C80 C78 1.387(12) 2_756
C80 H80A 0.9500 .

loop_
_geom_torsion_atom_site_label_1
_geom_torsion_atom_site_label_2
_geom_torsion_atom_site_label_3
_geom_torsion_atom_site_label_4
_geom_torsion
_geom_torsion_site_symmetry_1
_geom_torsion_site_symmetry_4
C9 O6 O7 C14 -157.0(5) . .
C6 O8 O9 C10 -175.7(4) . .
C18 O10 C1 C5 -69.8(7) . .
C18 O10 C1 C2 179.4(5) . .
C18 O10 C1 I1 65.4(6) . .
O10 C1 C2 O1 -53.9(8) . .
C5 C1 C2 O1 -170.5(6) . .
I1 C1 C2 O1 66.7(7) . .
O10 C1 C2 C3 122.4(5) . .
C5 C1 C2 C3 5.7(6) . .
I1 C1 C2 C3 -117.1(4) . .
C23 N1 C3 C4 171.1(5) . .
C23 N1 C3 C2 -3.8(9) . .
O1 C2 C3 N1 -23.9(11) . .
C1 C2 C3 N1 159.9(6) . .
O1 C2 C3 C4 160.4(6) . .
C1 C2 C3 C4 -15.8(6) . .
N1 C3 C4 C5 -154.6(6) . .
C2 C3 C4 C5 21.3(6) . .
N1 C3 C4 C6 23.4(9) . .
C2 C3 C4 C6 -160.7(5) . .
C3 C4 C5 C9 159.6(5) . .
C6 C4 C5 C9 -18.5(9) . .
C3 C4 C5 C1 -18.6(7) . .
C6 C4 C5 C1 163.4(5) . .
O10 C1 C5 C4 -104.8(5) . .
C2 C1 C5 C4 7.7(6) . .
I1 C1 C5 C4 121.5(5) . .
O10 C1 C5 C9 77.0(7) . .
C2 C1 C5 C9 -170.5(5) . .
I1 C1 C5 C9 -56.7(6) . .
O9 O8 C6 C4 -67.6(5) . .
O9 O8 C6 C7 56.3(5) . .
O9 O8 C6 C40 162.4(4) . .
C5 C4 C6 O8 134.1(6) . .
C3 C4 C6 O8 -43.6(8) . .
C5 C4 C6 C7 8.7(8) . .
C3 C4 C6 C7 -169.0(5) . .
C5 C4 C6 C40 -104.7(7) . .
C3 C4 C6 C40 77.6(7) . .
O8 C6 C7 C8 -124.8(6) . .
C4 C6 C7 C8 0.9(8) . .
C40 C6 C7 C8 126.6(6) . .
O8 C6 C7 C42 84.4(6) . .
C4 C6 C7 C42 -149.9(5) . .
C40 C6 C7 C42 -24.2(6) . .
C42 C7 C8 C29 -0.4(9) . .
C6 C7 C8 C29 -148.8(6) . .
C42 C7 C8 C9 147.3(6) . .
C6 C7 C8 C9 -1.1(9) . .
O7 O6 C9 C5 -179.9(4) . .
O7 O6 C9 C8 60.8(6) . .
O7 O6 C9 C68 -54.8(6) . .
C4 C5 C9 O6 -106.3(6) . .
C1 C5 C9 O6 71.7(6) . .
C4 C5 C9 C8 16.1(8) . .
C1 C5 C9 C8 -165.9(5) . .
C4 C5 C9 C68 130.5(6) . .
C1 C5 C9 C68 -51.6(7) . .
C7 C8 C9 O6 108.4(6) . .
C29 C8 C9 O6 -100.9(6) . .
C7 C8 C9 C5 -6.4(8) . .
C29 C8 C9 C5 144.3(5) . .
C7 C8 C9 C68 -129.5(6) . .
C29 C8 C9 C68 21.3(6) . .
O8 O9 C10 C12 -70.2(6) . .
O8 O9 C10 C13 56.0(6) . .
O8 O9 C10 C11 172.8(5) . .
O6 O7 C14 C17 61.6(7) . .
O6 O7 C14 C16 -62.2(7) . .
O6 O7 C14 C15 -178.4(6) . .
C1 O10 C18 O4 -77.6(6) . .
C1 O10 C18 C35 157.7(5) . .
C1 O10 C18 C73 42.1(8) . .
C19 O4 C18 O10 -72.7(7) . .
C19 O4 C18 C35 48.0(7) . .
C19 O4 C18 C73 158.2(5) . .
C18 O4 C19 O5 -8.9(10) . .
C18 O4 C19 C20 169.2(6) . .
C3 N1 C23 C24 111.6(7) . .
C3 N1 C23 C28 -70.6(8) . .
C28 C23 C24 C25 0.5(10) . .
N1 C23 C24 C25 178.3(6) . .
C23 C24 C25 C26 0.8(10) . .
C24 C25 C26 C27 -0.8(10) . .
C25 C26 C27 C28 -0.6(11) . .
C24 C23 C28 C27 -1.9(10) . .
N1 C23 C28 C27 -179.7(6) . .
C26 C27 C28 C23 2.0(11) . .
C7 C8 C29 C44 -7.1(9) . .
C9 C8 C29 C44 -159.2(6) . .
C7 C8 C29 C30 139.3(6) . .
C9 C8 C29 C30 -12.9(7) . .
C44 C29 C30 C31 -3.9(9) . .
C8 C29 C30 C31 -150.3(6) . .
C44 C29 C30 C68 144.3(6) . .
C8 C29 C30 C68 -2.0(7) . .
C29 C30 C31 C32 141.3(6) . .
C68 C30 C31 C32 -2.4(9) . .
C29 C30 C31 C46 4.0(9) . .
C68 C30 C31 C46 -139.7(6) . .
C30 C31 C32 C33 -0.7(9) . .
C46 C31 C32 C33 141.4(6) . .
C30 C31 C32 C48 -142.0(6) . .
C46 C31 C32 C48 0.0(7) . .
C31 C32 C33 C34 -140.2(6) . .
C48 C32 C33 C34 -3.2(9) . .
C31 C32 C33 C73 3.2(9) . .
C48 C32 C33 C73 140.1(6) . .
C32 C33 C34 C50 1.4(9) . .
C73 C33 C34 C50 -146.7(6) . .
C32 C33 C34 C35 150.7(6) . .
C73 C33 C34 C35 2.6(7) . .
C50 C34 C35 C36 5.6(10) . .
C33 C34 C35 C36 -142.4(6) . .
C50 C34 C35 C18 163.0(6) . .
C33 C34 C35 C18 15.0(7) . .
O10 C18 C35 C36 1.9(9) . .
O4 C18 C35 C36 -119.7(7) . .
C73 C18 C35 C36 128.8(7) . .
O10 C18 C35 C34 -152.4(5) . .
O4 C18 C35 C34 86.1(6) . .
C73 C18 C35 C34 -25.4(6) . .
C34 C35 C36 C52 0.1(9) . .
C18 C35 C36 C52 -151.5(6) . .
C34 C35 C36 C21 151.4(7) . .
C18 C35 C36 C21 -0.2(12) . .
O3 C21 C36 C35 51.3(11) . .
C37 C21 C36 C35 -129.7(7) . .
O3 C21 C36 C52 -154.6(7) . .
C37 C21 C36 C52 24.3(6) . .
O3 C21 C37 C38 -54.4(11) . .
C36 C21 C37 C38 126.6(7) . .
O3 C21 C37 C53 155.0(7) . .
C36 C21 C37 C53 -24.0(7) . .
C53 C37 C38 C56 -0.1(9) . .
C21 C37 C38 C56 -148.0(6) . .
C53 C37 C38 C22 145.5(6) . .
C21 C37 C38 C22 -2.5(11) . .
O2 C22 C38 C37 49.4(10) . .
C39 C22 C38 C37 -129.5(7) . .
O2 C22 C38 C56 -161.6(6) . .
C39 C22 C38 C56 19.4(6) . .
O2 C22 C39 C40 -43.7(11) . .
C38 C22 C39 C40 135.3(7) . .
O2 C22 C39 C57 160.4(6) . .
C38 C22 C39 C57 -20.7(6) . .
C57 C39 C40 C41 -1.5(9) . .
C22 C39 C40 C41 -155.0(6) . .
C57 C39 C40 C6 157.5(6) . .
C22 C39 C40 C6 4.0(11) . .
O8 C6 C40 C39 108.7(7) . .
C4 C6 C40 C39 -17.1(9) . .
C7 C6 C40 C39 -135.6(7) . .
O8 C6 C40 C41 -90.4(5) . .
C4 C6 C40 C41 143.8(5) . .
C7 C6 C40 C41 25.3(6) . .
C39 C40 C41 C59 -1.0(9) . .
C6 C40 C41 C59 -165.0(5) . .
C39 C40 C41 C42 145.3(6) . .
C6 C40 C41 C42 -18.6(7) . .
C8 C7 C42 C43 7.3(9) . .
C6 C7 C42 C43 160.2(6) . .
C8 C7 C42 C41 -138.3(6) . .
C6 C7 C42 C41 14.7(7) . .
C59 C41 C42 C43 4.2(9) . .
C40 C41 C42 C43 -143.4(6) . .
C59 C41 C42 C7 150.5(6) . .
C40 C41 C42 C7 2.9(7) . .
C7 C42 C43 C44 -6.6(9) . .
C41 C42 C43 C44 134.7(6) . .
C7 C42 C43 C61 -142.3(6) . .
C41 C42 C43 C61 -1.0(9) . .
C30 C29 C44 C43 -134.5(7) . .
C8 C29 C44 C43 7.7(9) . .
C30 C29 C44 C45 0.5(9) . .
C8 C29 C44 C45 142.6(6) . .
C42 C43 C44 C29 -1.0(10) . .
C61 C43 C44 C29 139.6(6) . .
C42 C43 C44 C45 -140.5(6) . .
C61 C43 C44 C45 0.1(7) . .
C29 C44 C45 C46 2.9(10) . .
C43 C44 C45 C46 142.5(6) . .
C29 C44 C45 C62 -140.3(6) . .
C43 C44 C45 C62 -0.8(7) . .
C44 C45 C46 C31 -2.9(10) . .
C62 C45 C46 C31 136.4(6) . .
C44 C45 C46 C47 -139.6(7) . .
C62 C45 C46 C47 -0.3(9) . .
C30 C31 C46 C45 -0.6(10) . .
C32 C31 C46 C45 -141.9(6) . .
C30 C31 C46 C47 140.7(6) . .
C32 C31 C46 C47 -0.5(7) . .
C45 C46 C47 C64 -0.3(10) . .
C31 C46 C47 C64 -141.5(6) . .
C45 C46 C47 C48 142.0(6) . .
C31 C46 C47 C48 0.9(7) . .
C33 C32 C48 C49 3.0(10) . .
C31 C32 C48 C49 143.7(6) . .
C33 C32 C48 C47 -140.1(6) . .
C31 C32 C48 C47 0.5(7) . .
C64 C47 C48 C49 -1.2(10) . .
C46 C47 C48 C49 -143.7(6) . .
C64 C47 C48 C32 141.7(6) . .
C46 C47 C48 C32 -0.8(7) . .
C32 C48 C49 C66 -137.3(7) . .
C47 C48 C49 C66 0.9(10) . .
C32 C48 C49 C50 -0.9(10) . .
C47 C48 C49 C50 137.3(7) . .
C35 C34 C50 C49 -144.4(7) . .
C33 C34 C50 C49 0.7(9) . .
C35 C34 C50 C51 -6.4(10) . .
C33 C34 C50 C51 138.8(6) . .
C48 C49 C50 C34 -0.9(10) . .
C66 C49 C50 C34 139.9(6) . .
C48 C49 C50 C51 -142.6(6) . .
C66 C49 C50 C51 -1.7(8) . .
C34 C50 C51 C52 1.5(10) . .
C49 C50 C51 C52 144.3(6) . .
C34 C50 C51 C67 -142.0(6) . .
C49 C50 C51 C67 0.8(7) . .
C50 C51 C52 C36 4.1(10) . .
C67 C51 C52 C36 142.1(7) . .
C50 C51 C52 C53 -139.1(7) . .
C67 C51 C52 C53 -1.1(10) . .
C35 C36 C52 C51 -4.9(10) . .
C21 C36 C52 C51 -162.7(6) . .
C35 C36 C52 C53 141.2(6) . .
C21 C36 C52 C53 -16.7(7) . .
C38 C37 C53 C54 6.9(10) . .
C21 C37 C53 C54 160.8(6) . .
C38 C37 C53 C52 -139.1(6) . .
C21 C37 C53 C52 14.8(7) . .
C51 C52 C53 C54 2.1(10) . .
C36 C52 C53 C54 -145.4(6) . .
C51 C52 C53 C37 148.9(6) . .
C36 C52 C53 C37 1.4(8) . .
C37 C53 C54 C55 -6.1(10) . .
C52 C53 C54 C55 136.0(7) . .
C37 C53 C54 C69 -144.0(7) . .
C52 C53 C54 C69 -1.9(10) . .
C53 C54 C55 C56 -1.5(10) . .
C69 C54 C55 C56 140.9(6) . .
C53 C54 C55 C71 -143.2(7) . .
C69 C54 C55 C71 -0.7(7) . .
C71 C55 C56 C38 145.4(6) . .
C54 C55 C56 C38 8.4(10) . .
C71 C55 C56 C57 0.6(9) . .
C54 C55 C56 C57 -136.4(7) . .
C37 C38 C56 C55 -7.6(9) . .
C22 C38 C56 C55 -159.1(6) . .
C37 C38 C56 C57 140.5(6) . .
C22 C38 C56 C57 -11.0(7) . .
C55 C56 C57 C58 -3.8(9) . .
C38 C56 C57 C58 -152.6(6) . .
C55 C56 C57 C39 146.3(6) . .
C38 C56 C57 C39 -2.5(7) . .
C40 C39 C57 C58 4.0(9) . .
C22 C39 C57 C58 163.7(6) . .
C40 C39 C57 C56 -144.8(6) . .
C22 C39 C57 C56 14.9(7) . .
C56 C57 C58 C59 142.3(6) . .
C39 C57 C58 C59 -3.6(9) . .
C56 C57 C58 C72 4.5(9) . .
C39 C57 C58 C72 -141.5(6) . .
C40 C41 C59 C58 1.4(9) . .
C42 C41 C59 C58 -142.1(6) . .
C40 C41 C59 C60 139.4(6) . .
C42 C41 C59 C60 -4.1(9) . .
C57 C58 C59 C41 0.9(9) . .
C72 C58 C59 C41 143.6(6) . .
C57 C58 C59 C60 -142.1(6) . .
C72 C58 C59 C60 0.6(7) . .
C41 C59 C60 C61 0.9(10) . .
C58 C59 C60 C61 143.1(6) . .
C41 C59 C60 C74 -141.6(6) . .
C58 C59 C60 C74 0.5(7) . .
C74 C60 C61 C62 1.5(9) . .
C59 C60 C61 C62 -136.4(7) . .
C74 C60 C61 C43 140.1(7) . .
C59 C60 C61 C43 2.3(10) . .
C42 C43 C61 C60 -2.3(10) . .
C44 C43 C61 C60 -141.9(6) . .
C42 C43 C61 C62 140.3(6) . .
C44 C43 C61 C62 0.6(7) . .
C60 C61 C62 C63 -0.9(9) . .
C43 C61 C62 C63 -143.8(6) . .
C60 C61 C62 C45 141.8(6) . .
C43 C61 C62 C45 -1.1(8) . .
C46 C45 C62 C63 0.4(10) . .
C44 C45 C62 C63 143.8(6) . .
C46 C45 C62 C61 -142.3(6) . .
C44 C45 C62 C61 1.1(8) . .
C61 C62 C63 C76 0.1(10) . .
C45 C62 C63 C76 -137.6(7) . .
C61 C62 C63 C64 137.9(7) . .
C45 C62 C63 C64 0.2(10) . .
C46 C47 C64 C63 1.0(10) . .
C48 C47 C64 C63 -137.1(7) . .
C46 C47 C64 C65 138.7(7) . .
C48 C47 C64 C65 0.6(10) . .
C62 C63 C64 C47 -0.9(10) . .
C76 C63 C64 C47 141.6(7) . .
C62 C63 C64 C65 -142.6(7) . .
C76 C63 C64 C65 -0.1(7) . .
C47 C64 C65 C66 0.3(10) . .
C63 C64 C65 C66 142.3(7) . .
C47 C64 C65 C75 -142.7(6) . .
C63 C64 C65 C75 -0.7(8) . .
C75 C65 C66 C49 137.1(7) . .
C64 C65 C66 C49 -0.6(10) . .
C75 C65 C66 C67 -1.7(10) . .
C64 C65 C66 C67 -139.4(7) . .
C48 C49 C66 C65 0.0(10) . .
C50 C49 C66 C65 -140.9(7) . .
C48 C49 C66 C67 142.8(6) . .
C50 C49 C66 C67 2.0(8) . .
C52 C51 C67 C69 0.1(10) . .
C50 C51 C67 C69 142.0(7) . .
C52 C51 C67 C66 -141.5(7) . .
C50 C51 C67 C66 0.4(7) . .
C65 C66 C67 C69 1.4(10) . .
C49 C66 C67 C69 -142.2(7) . .
C65 C66 C67 C51 142.1(6) . .
C49 C66 C67 C51 -1.5(8) . .
C31 C30 C68 C73 3.1(9) . .
C29 C30 C68 C73 -144.0(6) . .
C31 C30 C68 C9 162.9(5) . .
C29 C30 C68 C9 15.8(6) . .
O6 C9 C68 C73 -102.1(7) . .
C5 C9 C68 C73 15.4(9) . .
C8 C9 C68 C73 134.7(6) . .
O6 C9 C68 C30 101.0(5) . .
C5 C9 C68 C30 -141.5(5) . .
C8 C9 C68 C30 -22.3(6) . .
C51 C67 C69 C70 -137.0(7) . .
C66 C67 C69 C70 -0.4(10) . .
C51 C67 C69 C54 0.1(10) . .
C66 C67 C69 C54 136.7(7) . .
C53 C54 C69 C67 0.9(11) . .
C55 C54 C69 C67 -141.1(7) . .
C53 C54 C69 C70 142.6(7) . .
C55 C54 C69 C70 0.7(7) . .
C67 C69 C70 C75 -0.2(10) . .
C54 C69 C70 C75 -142.1(7) . .
C67 C69 C70 C71 141.6(6) . .
C54 C69 C70 C71 -0.4(8) . .
C56 C55 C71 C72 1.8(10) . .
C54 C55 C71 C72 142.4(6) . .
C56 C55 C71 C70 -140.1(6) . .
C54 C55 C71 C70 0.5(7) . .
C75 C70 C71 C72 -0.1(10) . .
C69 C70 C71 C72 -142.2(7) . .
C75 C70 C71 C55 142.1(6) . .
C69 C70 C71 C55 -0.1(8) . .
C55 C71 C72 C74 -138.5(7) . .
C70 C71 C72 C74 -0.7(9) . .
C55 C71 C72 C58 -1.1(9) . .
C70 C71 C72 C58 136.6(7) . .
C57 C58 C72 C71 -2.1(9) . .
C59 C58 C72 C71 -143.6(6) . .
C57 C58 C72 C74 140.1(6) . .
C59 C58 C72 C74 -1.5(7) . .
C30 C68 C73 C33 -0.6(8) . .
C9 C68 C73 C33 -155.3(6) . .
C30 C68 C73 C18 157.5(6) . .
C9 C68 C73 C18 2.9(11) . .
C32 C33 C73 C68 -2.5(9) . .
C34 C33 C73 C68 144.6(6) . .
C32 C33 C73 C18 -166.1(6) . .
C34 C33 C73 C18 -19.0(6) . .
O10 C18 C73 C68 -14.7(10) . .
O4 C18 C73 C68 107.6(7) . .
C35 C18 C73 C68 -133.3(7) . .
O10 C18 C73 C33 145.4(5) . .
O4 C18 C73 C33 -92.3(5) . .
C35 C18 C73 C33 26.8(6) . .
C71 C72 C74 C76 1.3(9) . .
C58 C72 C74 C76 -140.1(6) . .
C71 C72 C74 C60 143.2(6) . .
C58 C72 C74 C60 1.8(7) . .
C61 C60 C74 C76 -1.2(10) . .
C59 C60 C74 C76 140.8(6) . .
C61 C60 C74 C72 -143.5(6) . .
C59 C60 C74 C72 -1.5(7) . .
C69 C70 C75 C76 137.7(7) . .
C71 C70 C75 C76 0.4(10) . .
C69 C70 C75 C65 -0.2(10) . .
C71 C70 C75 C65 -137.4(7) . .
C66 C65 C75 C70 1.1(10) . .
C64 C65 C75 C70 143.7(7) . .
C66 C65 C75 C76 -141.3(7) . .
C64 C65 C75 C76 1.2(8) . .
C72 C74 C76 C63 138.1(7) . .
C60 C74 C76 C63 0.4(10) . .
C72 C74 C76 C75 -0.9(9) . .
C60 C74 C76 C75 -138.6(7) . .
C62 C63 C76 C74 0.1(10) . .
C64 C63 C76 C74 -142.2(7) . .
C62 C63 C76 C75 143.2(7) . .
C64 C63 C76 C75 0.8(7) . .
C70 C75 C76 C74 0.1(10) . .
C65 C75 C76 C74 141.8(6) . .
C70 C75 C76 C63 -143.0(6) . .
C65 C75 C76 C63 -1.3(8) . .
C77 C78 C79 C80 179.5(12) . .
C80 C78 C79 C80 -1.5(14) 2_756 .
C78 C79 C80 C78 1.5(14) . 2_756
